data_7106404
loop_
_publ_author_name
'Elizabeth A. Jacobs'
'Anna-Marie Fuller'
'Simon J. Lancaster'
'Joseph A. Wright'

_publ_section_title
;
 The hafnium-mediated NH activation of an amido-borane
;
_journal_name_full Chem.Commun.
_journal_page_first 5870
_journal_paper_doi 10.1039/c1cc11320h
_journal_volume 47
_journal_year 2011
_chemical_formula_moiety 'C12 H4 B F10 N, C6 D6'
_chemical_formula_structural '(C6F5)2HBNH3, C6D6'
_chemical_formula_sum 'C18 H4 B D6 F10 N'
_chemical_formula_weight 447.12
_space_group_IT_number 14
_symmetry_cell_setting monoclinic
_symmetry_Int_Tables_number 14
_symmetry_space_group_name_Hall '-P 2ybc'
_symmetry_space_group_name_H-M 'P 1 21/c 1'
_atom_sites_solution_hydrogens geom
_atom_sites_solution_primary direct
_atom_sites_solution_secondary difmap
_cell_angle_alpha 90.00
_cell_angle_beta 99.0750(10)
_cell_angle_gamma 90.00
_cell_formula_units_Z 4
_cell_length_a 16.0167(2)
_cell_length_b 6.25350(10)
_cell_length_c 17.2985(2)
_cell_measurement_reflns_used 18689
_cell_measurement_temperature 140(2)
_cell_measurement_theta_max 32.2307
_cell_measurement_theta_min 3.2146
_cell_volume 1710.94(4)
_computing_cell_refinement 'CrysAlisPro (Oxford Diffraction, 2009)'
_computing_data_collection 'CrysAlisPro (Oxford Diffraction, 2009)'
_computing_data_reduction 'CrysAlisPro (Oxford Diffraction, 2009)'
_computing_molecular_graphics 'ORTEP-3 (Farrugia, 1997)'
_computing_publication_material
;
SHELXL-97 (Sheldrick, 2008), PLATON (Spek, 2003), WinGX (Farrugia, 1999)
and enCIFer (Allen <i>et al.</i>, 2004)
;
_computing_structure_refinement 'SHELXL-97 (Sheldrick, 2008)'
_computing_structure_solution 'SHELXS-97 (Sheldrick, 2008)'
_diffrn_ambient_temperature 140(2)
_diffrn_detector_area_resol_mean 16.0050
_diffrn_measured_fraction_theta_full 0.999
_diffrn_measured_fraction_theta_max 0.999
_diffrn_measurement_device_type 'Oxford Diffraction Xcalibur 3/CCD'
_diffrn_measurement_method 'Thin slice \f and \w scans'
_diffrn_radiation_monochromator graphite
_diffrn_radiation_source 'Enhance (Mo) X-ray Source'
_diffrn_radiation_type Mo-K\a
_diffrn_radiation_wavelength 0.71073
_diffrn_reflns_av_R_equivalents 0.0411
_diffrn_reflns_av_sigmaI/netI 0.0231
_diffrn_reflns_limit_h_max 22
_diffrn_reflns_limit_h_min -22
_diffrn_reflns_limit_k_max 8
_diffrn_reflns_limit_k_min -8
_diffrn_reflns_limit_l_max 24
_diffrn_reflns_limit_l_min -24
_diffrn_reflns_number 41999
_diffrn_reflns_theta_full 30.00
_diffrn_reflns_theta_max 30.00
_diffrn_reflns_theta_min 3.22
_exptl_absorpt_coefficient_mu 0.176
_exptl_absorpt_correction_T_max 0.9589
_exptl_absorpt_correction_T_min 0.9170
_exptl_absorpt_correction_type multi-scan
_exptl_absorpt_process_details '(ABSPACK; Oxford Diffraction, 2009)'
_exptl_crystal_colour colourless
_exptl_crystal_density_diffrn 1.736
_exptl_crystal_density_method 'not measured'
_exptl_crystal_description needles
_exptl_crystal_F_000 880
_exptl_crystal_size_max 0.50
_exptl_crystal_size_mid 0.38
_exptl_crystal_size_min 0.24
_refine_diff_density_max 0.345
_refine_diff_density_min -0.214
_refine_diff_density_rms 0.046
_refine_ls_extinction_method none
_refine_ls_goodness_of_fit_ref 1.097
_refine_ls_hydrogen_treatment refall
_refine_ls_matrix_type full
_refine_ls_number_parameters 311
_refine_ls_number_reflns 4988
_refine_ls_number_restraints 0
_refine_ls_restrained_S_all 1.097
_refine_ls_R_factor_all 0.0624
_refine_ls_R_factor_gt 0.0427
_refine_ls_shift/su_max 0.001
_refine_ls_shift/su_mean 0.000
_refine_ls_structure_factor_coef Fsqd
_refine_ls_weighting_details 'calc w=1/[\s^2^(Fo^2^)+(0.0481P)^2^+0.5081P] where P=(Fo^2^+2Fc^2^)/3'
_refine_ls_weighting_scheme calc
_refine_ls_wR_factor_gt 0.0944
_refine_ls_wR_factor_ref 0.1020
_reflns_number_gt 4107
_reflns_number_total 4988
_reflns_threshold_expression I>2\s(I)
_cod_data_source_file c1cc11320h.txt
_cod_data_source_block 1
_cod_original_sg_symbol_Hall '-P 2yc'
_cod_original_sg_symbol_H-M 'P 21/c'
_cod_original_formula_sum 'C18 H4 B D6 F10 N '
_cod_database_code 7106404

loop_
_symmetry_equiv_pos_as_xyz
'x, y, z'
'-x, y+1/2, -z+1/2'
'-x, -y, -z'
'x, -y-1/2, z-1/2'

loop_
_atom_site_label
_atom_site_type_symbol
_atom_site_fract_x
_atom_site_fract_y
_atom_site_fract_z
_atom_site_U_iso_or_equiv
_atom_site_adp_type
_atom_site_occupancy
_atom_site_symmetry_multiplicity
_atom_site_calc_flag
_atom_site_refinement_flags
_atom_site_disorder_assembly
_atom_site_disorder_group
B1 B 0.22274(9) 0.9080(2) 0.51350(8) 0.0162(3) Uani 1 1 d . . .
N2 N 0.22145(8) 0.6699(2) 0.54769(7) 0.0202(2) Uani 1 1 d . . .
F2 F 0.37253(5) 0.61263(13) 0.50475(5) 0.02335(18) Uani 1 1 d . . .
F3 F 0.50339(5) 0.70524(15) 0.43319(5) 0.0279(2) Uani 1 1 d . . .
F4 F 0.51229(5) 1.08518(15) 0.35965(5) 0.0297(2) Uani 1 1 d . . .
F5 F 0.38489(6) 1.37671(13) 0.35810(5) 0.0274(2) Uani 1 1 d . . .
F6 F 0.25199(5) 1.28716(13) 0.42843(5) 0.02368(18) Uani 1 1 d . . .
F12 F 0.13800(5) 0.62246(13) 0.38841(5) 0.02451(18) Uani 1 1 d . . .
F13 F -0.01176(6) 0.69358(17) 0.29795(5) 0.0352(2) Uani 1 1 d . . .
F14 F -0.09796(5) 1.06348(18) 0.31398(6) 0.0393(3) Uani 1 1 d . . .
F15 F -0.03289(6) 1.35704(15) 0.42226(6) 0.0364(2) Uani 1 1 d . . .
F16 F 0.11284(5) 1.28329(13) 0.51603(6) 0.0287(2) Uani 1 1 d . . .
C1 C 0.30423(7) 0.9437(2) 0.46908(7) 0.0147(2) Uani 1 1 d . . .
C2 C 0.37123(8) 0.8038(2) 0.46795(7) 0.0168(2) Uani 1 1 d . . .
C3 C 0.44063(8) 0.8480(2) 0.43167(8) 0.0190(3) Uani 1 1 d . . .
C4 C 0.44500(8) 1.0410(2) 0.39446(8) 0.0199(3) Uani 1 1 d . . .
C5 C 0.38081(8) 1.1876(2) 0.39382(8) 0.0187(3) Uani 1 1 d . . .
C6 C 0.31296(8) 1.1360(2) 0.43081(8) 0.0171(2) Uani 1 1 d . . .
C11 C 0.13300(8) 0.9490(2) 0.45621(7) 0.0160(2) Uani 1 1 d . . .
C12 C 0.09719(8) 0.8071(2) 0.39917(8) 0.0176(2) Uani 1 1 d . . .
C13 C 0.02026(8) 0.8394(2) 0.35118(8) 0.0227(3) Uani 1 1 d . . .
C14 C -0.02317(8) 1.0266(3) 0.35916(9) 0.0255(3) Uani 1 1 d . . .
C15 C 0.00977(8) 1.1746(2) 0.41412(9) 0.0240(3) Uani 1 1 d . . .
C16 C 0.08587(8) 1.1334(2) 0.46175(8) 0.0194(3) Uani 1 1 d . . .
C21 C 0.64830(9) 0.2049(2) 0.76756(8) 0.0246(3) Uani 1 1 d . . .
C22 C 0.61777(9) 0.0285(2) 0.80302(8) 0.0249(3) Uani 1 1 d . . .
C23 C 0.66625(10) -0.1555(2) 0.81561(9) 0.0271(3) Uani 1 1 d . . .
C24 C 0.74559(10) -0.1628(3) 0.79265(9) 0.0293(3) Uani 1 1 d . . .
C25 C 0.77587(10) 0.0132(3) 0.75730(9) 0.0293(3) Uani 1 1 d . . .
C26 C 0.72760(10) 0.1976(3) 0.74457(9) 0.0266(3) Uani 1 1 d . . .
H1 H 0.2273(10) 1.013(3) 0.5646(9) 0.017(4) Uiso 1 1 d . . .
H2A H 0.2201(12) 0.565(3) 0.5122(12) 0.037(5) Uiso 1 1 d . . .
H2B H 0.2640(12) 0.646(3) 0.5840(11) 0.031(5) Uiso 1 1 d . . .
H2C H 0.1765(12) 0.654(3) 0.5722(11) 0.033(5) Uiso 1 1 d . . .
D21 D 0.6158(11) 0.335(3) 0.7590(10) 0.027(4) Uiso 1 1 d . . .
D22 D 0.5619(11) 0.032(3) 0.8182(10) 0.027(4) Uiso 1 1 d . . .
D23 D 0.6447(11) -0.277(3) 0.8410(11) 0.031(5) Uiso 1 1 d . . .
D24 D 0.7778(12) -0.287(3) 0.8015(11) 0.036(5) Uiso 1 1 d . . .
D25 D 0.8298(12) 0.007(3) 0.7429(11) 0.039(5) Uiso 1 1 d . . .
D26 D 0.7476(11) 0.319(3) 0.7207(10) 0.024(4) Uiso 1 1 d . . .

loop_
_atom_site_aniso_label
_atom_site_aniso_U_11
_atom_site_aniso_U_22
_atom_site_aniso_U_33
_atom_site_aniso_U_23
_atom_site_aniso_U_13
_atom_site_aniso_U_12
B1 0.0158(6) 0.0166(6) 0.0165(6) -0.0007(5) 0.0035(5) 0.0000(5)
N2 0.0170(5) 0.0235(6) 0.0201(6) 0.0054(5) 0.0026(4) 0.0004(4)
F2 0.0228(4) 0.0194(4) 0.0283(4) 0.0075(3) 0.0055(3) 0.0060(3)
F3 0.0169(4) 0.0313(5) 0.0362(5) -0.0014(4) 0.0061(3) 0.0073(3)
F4 0.0207(4) 0.0373(5) 0.0339(5) -0.0014(4) 0.0132(3) -0.0080(4)
F5 0.0337(5) 0.0195(4) 0.0301(4) 0.0045(3) 0.0089(4) -0.0065(3)
F6 0.0217(4) 0.0155(4) 0.0346(5) 0.0032(3) 0.0068(3) 0.0040(3)
F12 0.0253(4) 0.0215(4) 0.0260(4) -0.0067(3) 0.0016(3) 0.0061(3)
F13 0.0275(4) 0.0475(6) 0.0275(5) -0.0090(4) -0.0048(4) -0.0048(4)
F14 0.0153(4) 0.0535(6) 0.0464(6) 0.0186(5) -0.0031(4) 0.0058(4)
F15 0.0246(4) 0.0242(5) 0.0637(7) 0.0118(4) 0.0170(4) 0.0128(4)
F16 0.0281(4) 0.0180(4) 0.0421(5) -0.0085(4) 0.0122(4) 0.0001(3)
C1 0.0143(5) 0.0146(6) 0.0147(5) -0.0008(4) 0.0004(4) -0.0010(4)
C2 0.0168(5) 0.0165(6) 0.0162(6) 0.0000(5) 0.0004(4) -0.0003(5)
C3 0.0127(5) 0.0233(6) 0.0207(6) -0.0039(5) 0.0011(4) 0.0017(5)
C4 0.0147(5) 0.0261(7) 0.0196(6) -0.0040(5) 0.0048(4) -0.0062(5)
C5 0.0210(6) 0.0163(6) 0.0185(6) -0.0005(5) 0.0024(5) -0.0059(5)
C6 0.0154(5) 0.0153(6) 0.0203(6) -0.0017(5) 0.0018(4) 0.0009(5)
C11 0.0152(5) 0.0158(6) 0.0180(6) 0.0023(5) 0.0055(4) 0.0009(4)
C12 0.0163(5) 0.0183(6) 0.0189(6) 0.0017(5) 0.0048(5) 0.0033(5)
C13 0.0182(6) 0.0298(7) 0.0195(6) 0.0011(5) 0.0015(5) -0.0026(5)
C14 0.0128(5) 0.0345(8) 0.0293(7) 0.0137(6) 0.0037(5) 0.0032(5)
C15 0.0174(6) 0.0196(7) 0.0376(8) 0.0104(6) 0.0128(5) 0.0074(5)
C16 0.0178(6) 0.0151(6) 0.0273(7) 0.0012(5) 0.0098(5) -0.0006(5)
C21 0.0285(7) 0.0229(7) 0.0216(6) -0.0014(5) 0.0013(5) 0.0028(6)
C22 0.0226(6) 0.0304(8) 0.0215(6) -0.0033(6) 0.0027(5) -0.0026(6)
C23 0.0342(8) 0.0226(7) 0.0237(7) -0.0014(6) 0.0022(6) -0.0046(6)
C24 0.0344(8) 0.0267(8) 0.0256(7) -0.0042(6) 0.0003(6) 0.0078(6)
C25 0.0231(7) 0.0434(9) 0.0220(7) -0.0051(6) 0.0052(5) -0.0003(6)
C26 0.0299(7) 0.0291(8) 0.0204(6) 0.0001(6) 0.0029(5) -0.0074(6)

loop_
_atom_type_symbol
_atom_type_description
_atom_type_scat_dispersion_real
_atom_type_scat_dispersion_imag
_atom_type_scat_source
C C 0.0033 0.0016 'International Tables Vol C Tables 4.2.6.8 and 6.1.1.4'
H H 0.0000 0.0000 'International Tables Vol C Tables 4.2.6.8 and 6.1.1.4'
B B 0.0013 0.0007 'International Tables Vol C Tables 4.2.6.8 and 6.1.1.4'
N N 0.0061 0.0033 'International Tables Vol C Tables 4.2.6.8 and 6.1.1.4'
F F 0.0171 0.0103 'International Tables Vol C Tables 4.2.6.8 and 6.1.1.4'
D D 0.0000 0.0000 'International Tables Vol C Tables 4.2.6.8 and 6.1.1.4'

loop_
_geom_angle_atom_site_label_1
_geom_angle_atom_site_label_2
_geom_angle_atom_site_label_3
_geom_angle
_geom_angle_site_symmetry_1
_geom_angle_site_symmetry_3
_geom_angle_publ_flag
H1 B1 N2 105.1(8) . . ?
H1 B1 C1 110.0(8) . . ?
N2 B1 C1 111.02(10) . . ?
H1 B1 C11 109.7(8) . . ?
N2 B1 C11 107.97(10) . . ?
C1 B1 C11 112.70(10) . . ?
H2B N2 H2C 103.6(17) . . ?
H2B N2 H2A 107.7(17) . . ?
H2C N2 H2A 108.0(17) . . ?
H2B N2 B1 111.9(13) . . ?
H2C N2 B1 109.6(12) . . ?
H2A N2 B1 115.3(13) . . ?
C2 C1 C6 113.73(11) . . ?
C2 C1 B1 126.79(11) . . ?
C6 C1 B1 119.39(11) . . ?
F2 C2 C1 120.33(11) . . ?
F2 C2 C3 115.76(11) . . ?
C1 C2 C3 123.89(12) . . ?
F3 C3 C4 120.00(12) . . ?
F3 C3 C2 120.65(12) . . ?
C4 C3 C2 119.35(12) . . ?
F4 C4 C3 119.61(12) . . ?
F4 C4 C5 120.69(12) . . ?
C3 C4 C5 119.70(11) . . ?
F5 C5 C4 120.04(12) . . ?
F5 C5 C6 121.20(12) . . ?
C4 C5 C6 118.76(12) . . ?
F6 C6 C5 115.98(11) . . ?
F6 C6 C1 119.45(11) . . ?
C5 C6 C1 124.57(12) . . ?
C12 C11 C16 114.39(12) . . ?
C12 C11 B1 123.97(11) . . ?
C16 C11 B1 121.63(12) . . ?
F12 C12 C11 119.37(11) . . ?
F12 C12 C13 116.36(12) . . ?
C11 C12 C13 124.27(12) . . ?
F13 C13 C14 120.13(12) . . ?
F13 C13 C12 121.34(13) . . ?
C14 C13 C12 118.52(13) . . ?
F14 C14 C15 119.85(14) . . ?
F14 C14 C13 120.34(14) . . ?
C15 C14 C13 119.81(12) . . ?
F15 C15 C14 119.83(13) . . ?
F15 C15 C16 120.56(14) . . ?
C14 C15 C16 119.60(13) . . ?
F16 C16 C15 116.16(12) . . ?
F16 C16 C11 120.45(12) . . ?
C15 C16 C11 123.39(13) . . ?
C22 C21 C26 120.11(14) . . ?
C22 C21 D21 121.2(11) . . ?
C26 C21 D21 118.6(11) . . ?
C23 C22 C21 120.09(14) . . ?
C23 C22 D22 119.7(11) . . ?
C21 C22 D22 120.2(11) . . ?
C22 C23 C24 119.82(15) . . ?
C22 C23 D23 119.4(11) . . ?
C24 C23 D23 120.8(11) . . ?
C25 C24 C23 119.98(15) . . ?
C25 C24 D24 120.8(12) . . ?
C23 C24 D24 119.3(12) . . ?
C24 C25 C26 120.41(14) . . ?
C24 C25 D25 119.1(13) . . ?
C26 C25 D25 120.5(13) . . ?
C25 C26 C21 119.59(14) . . ?
C25 C26 D26 121.3(10) . . ?
C21 C26 D26 119.1(10) . . ?

loop_
_geom_bond_atom_site_label_1
_geom_bond_atom_site_label_2
_geom_bond_distance
_geom_bond_site_symmetry_2
_geom_bond_publ_flag
B1 H1 1.093(16) . ?
B1 N2 1.6034(19) . ?
B1 C1 1.6309(18) . ?
B1 C11 1.6324(19) . ?
N2 H2B 0.86(2) . ?
N2 H2C 0.90(2) . ?
N2 H2A 0.90(2) . ?
F2 C2 1.3531(15) . ?
F3 C3 1.3416(15) . ?
F4 C4 1.3436(14) . ?
F5 C5 1.3406(15) . ?
F6 C6 1.3552(14) . ?
F12 C12 1.3542(15) . ?
F13 C13 1.3389(17) . ?
F14 C14 1.3429(15) . ?
F15 C15 1.3488(16) . ?
F16 C16 1.3485(16) . ?
C1 C2 1.3869(17) . ?
C1 C6 1.3906(18) . ?
C2 C3 1.3877(18) . ?
C3 C4 1.375(2) . ?
C4 C5 1.3763(19) . ?
C5 C6 1.3834(18) . ?
C11 C12 1.3827(18) . ?
C11 C16 1.3898(18) . ?
C12 C13 1.3876(18) . ?
C13 C14 1.380(2) . ?
C14 C15 1.371(2) . ?
C15 C16 1.3834(19) . ?
C21 C22 1.388(2) . ?
C21 C26 1.390(2) . ?
C21 D21 0.965(18) . ?
C22 C23 1.386(2) . ?
C22 D22 0.972(17) . ?
C23 C24 1.391(2) . ?
C23 D23 0.966(19) . ?
C24 C25 1.383(2) . ?
C24 D24 0.93(2) . ?
C25 C26 1.386(2) . ?
C25 D25 0.936(19) . ?
C26 D26 0.943(18) . ?

loop_
_geom_hbond_atom_site_label_D
_geom_hbond_atom_site_label_H
_geom_hbond_atom_site_label_A
_geom_hbond_distance_DH
_geom_hbond_distance_HA
_geom_hbond_distance_DA
_geom_hbond_angle_DHA
_geom_hbond_site_symmetry_A
N2 H2A F12 0.897(21) 2.356(19) 2.882(1) 117.5(16) .
N2 H2B F2 0.864(18) 2.388(21) 2.665(2) 99.1(15) .
N2 H2A F6 0.897(21) 2.369(21) 3.247(2) 166.2(18) 1_545
N2 H2C F15 0.897(21) 2.318(20) 3.149(2) 154.0(17) 3_576

loop_
_geom_torsion_atom_site_label_1
_geom_torsion_atom_site_label_2
_geom_torsion_atom_site_label_3
_geom_torsion_atom_site_label_4
_geom_torsion
_geom_torsion_site_symmetry_1
_geom_torsion_site_symmetry_2
_geom_torsion_site_symmetry_3
_geom_torsion_site_symmetry_4
_geom_torsion_publ_flag
H1 B1 N2 H2B -53.8(16) . . . . ?
C1 B1 N2 H2B 65.1(13) . . . . ?
C11 B1 N2 H2B -170.9(13) . . . . ?
H1 B1 N2 H2C 60.5(15) . . . . ?
C1 B1 N2 H2C 179.5(13) . . . . ?
C11 B1 N2 H2C -56.5(13) . . . . ?
H1 B1 N2 H2A -177.5(15) . . . . ?
C1 B1 N2 H2A -58.5(14) . . . . ?
C11 B1 N2 H2A 65.5(14) . . . . ?
H1 B1 C1 C2 107.8(9) . . . . ?
N2 B1 C1 C2 -8.11(17) . . . . ?
C11 B1 C1 C2 -129.37(13) . . . . ?
H1 B1 C1 C6 -68.5(9) . . . . ?
N2 B1 C1 C6 175.55(11) . . . . ?
C11 B1 C1 C6 54.28(15) . . . . ?
C6 C1 C2 F2 178.18(11) . . . . ?
B1 C1 C2 F2 1.66(19) . . . . ?
C6 C1 C2 C3 -0.60(18) . . . . ?
B1 C1 C2 C3 -177.12(12) . . . . ?
F2 C2 C3 F3 0.90(18) . . . . ?
C1 C2 C3 F3 179.73(12) . . . . ?
F2 C2 C3 C4 -178.57(11) . . . . ?
C1 C2 C3 C4 0.3(2) . . . . ?
F3 C3 C4 F4 0.12(19) . . . . ?
C2 C3 C4 F4 179.60(12) . . . . ?
F3 C3 C4 C5 -179.34(12) . . . . ?
C2 C3 C4 C5 0.14(19) . . . . ?
F4 C4 C5 F5 0.11(19) . . . . ?
C3 C4 C5 F5 179.56(12) . . . . ?
F4 C4 C5 C6 -179.60(12) . . . . ?
C3 C4 C5 C6 -0.15(19) . . . . ?
F5 C5 C6 F6 0.03(18) . . . . ?
C4 C5 C6 F6 179.74(11) . . . . ?
F5 C5 C6 C1 -179.95(12) . . . . ?
C4 C5 C6 C1 -0.3(2) . . . . ?
C2 C1 C6 F6 -179.39(11) . . . . ?
B1 C1 C6 F6 -2.59(17) . . . . ?
C2 C1 C6 C5 0.60(18) . . . . ?
B1 C1 C6 C5 177.40(12) . . . . ?
H1 B1 C11 C12 -161.5(9) . . . . ?
N2 B1 C11 C12 -47.46(16) . . . . ?
C1 B1 C11 C12 75.52(16) . . . . ?
H1 B1 C11 C16 18.2(9) . . . . ?
N2 B1 C11 C16 132.23(12) . . . . ?
C1 B1 C11 C16 -104.79(14) . . . . ?
C16 C11 C12 F12 179.67(11) . . . . ?
B1 C11 C12 F12 -0.62(19) . . . . ?
C16 C11 C12 C13 -0.85(19) . . . . ?
B1 C11 C12 C13 178.86(12) . . . . ?
F12 C12 C13 F13 0.76(19) . . . . ?
C11 C12 C13 F13 -178.73(12) . . . . ?
F12 C12 C13 C14 -179.10(12) . . . . ?
C11 C12 C13 C14 1.4(2) . . . . ?
F13 C13 C14 F14 0.4(2) . . . . ?
C12 C13 C14 F14 -179.79(12) . . . . ?
F13 C13 C14 C15 179.61(13) . . . . ?
C12 C13 C14 C15 -0.5(2) . . . . ?
F14 C14 C15 F15 -0.4(2) . . . . ?
C13 C14 C15 F15 -179.62(12) . . . . ?
F14 C14 C15 C16 178.48(12) . . . . ?
C13 C14 C15 C16 -0.8(2) . . . . ?
F15 C15 C16 F16 0.89(18) . . . . ?
C14 C15 C16 F16 -177.94(12) . . . . ?
F15 C15 C16 C11 -179.79(12) . . . . ?
C14 C15 C16 C11 1.4(2) . . . . ?
C12 C11 C16 F16 178.73(11) . . . . ?
B1 C11 C16 F16 -0.99(18) . . . . ?
C12 C11 C16 C15 -0.56(19) . . . . ?
B1 C11 C16 C15 179.72(12) . . . . ?
C26 C21 C22 C23 0.0(2) . . . . ?
C21 C22 C23 C24 0.0(2) . . . . ?
C22 C23 C24 C25 0.0(2) . . . . ?
C23 C24 C25 C26 0.0(2) . . . . ?
C24 C25 C26 C21 0.0(2) . . . . ?
C22 C21 C26 C25 0.0(2) . . . . ?
